data_7160098
loop_
_publ_author_name
'Al-Zoubi, Raed M'
'Al-Jammal, Walid K'
'Shkoor, Mohanad'
'Bani-Yaseen, Abdulilah D'
'Khan, Abbas'
'Agouni, Abdelali'
'McDonald, Robert'

_publ_section_title
;
 Efficient and regioselective synthesis of <i>ortho</i>-diiodinated
 homobenzylic alcohol derivatives: <i>in silico</i> evaluation as
 potential anticancer IDO/TDO inhibitors.
;
_journal_issue 36
_journal_name_full 'Organic &amp; biomolecular chemistry'
_journal_page_first 7395
_journal_page_last 7410
_journal_paper_doi 10.1039/d4ob01076k
_journal_volume 22
_journal_year 2024
_chemical_formula_moiety 'C17 H18 I2 O3'
_chemical_formula_sum 'C17 H18 I2 O3'
_chemical_formula_weight 524.11
_chemical_name_systematic 1-(2,6-diiodo-4-methylphenyl)-3-(2-methoxyphenoxy)propan-2-ol
_space_group_crystal_system monoclinic
_space_group_IT_number 14
_space_group_name_Hall '-P 2ybc'
_space_group_name_H-M_alt 'P 1 21/c 1'
_atom_sites_solution_hydrogens mixed
_audit_creation_method SHELXL-2014/7
_audit_update_record
;
2024-06-21 deposited with the CCDC.	2024-08-15 downloaded from the CCDC.
;
_cell_angle_alpha 90
_cell_angle_beta 92.355(2)
_cell_angle_gamma 90
_cell_formula_units_Z 4
_cell_length_a 10.6792(4)
_cell_length_b 29.0562(9)
_cell_length_c 5.62368(19)
_cell_measurement_reflns_used 9976
_cell_measurement_temperature 173(2)
_cell_measurement_theta_max 74.00
_cell_measurement_theta_min 3.04
_cell_volume 1743.54(10)
_computing_cell_refinement 'Bruker SAINT'
_computing_data_collection 'Bruker APEX2'
_computing_data_reduction 'Bruker SAINT'
_computing_molecular_graphics 'Bruker SHELXTL'
_computing_publication_material 'Bruker SHELXTL'
_computing_structure_refinement 'SHELXL-2014/7 (Sheldrick, 2014)'
_computing_structure_solution 'SHELXT-2014 (Sheldrick, 2015)'
_diffrn_ambient_temperature 173(2)
_diffrn_measured_fraction_theta_full 1.000
_diffrn_measured_fraction_theta_max 0.994
_diffrn_measurement_device_type 'Bruker APEX-II CCD'
_diffrn_measurement_method '\f and \w scans'
_diffrn_radiation_type CuK\a
_diffrn_radiation_wavelength 1.54178
_diffrn_reflns_av_R_equivalents 0.0502
_diffrn_reflns_av_unetI/netI 0.0391
_diffrn_reflns_Laue_measured_fraction_full 1.000
_diffrn_reflns_Laue_measured_fraction_max 0.994
_diffrn_reflns_limit_h_max 12
_diffrn_reflns_limit_h_min -13
_diffrn_reflns_limit_k_max 36
_diffrn_reflns_limit_k_min -36
_diffrn_reflns_limit_l_max 6
_diffrn_reflns_limit_l_min -6
_diffrn_reflns_number 11975
_diffrn_reflns_point_group_measured_fraction_full 1.000
_diffrn_reflns_point_group_measured_fraction_max 0.994
_diffrn_reflns_theta_full 67.679
_diffrn_reflns_theta_max 74.089
_diffrn_reflns_theta_min 3.042
_exptl_absorpt_coefficient_mu 28.414
_exptl_absorpt_correction_T_max 1.0000
_exptl_absorpt_correction_T_min 0.4831
_exptl_absorpt_correction_type numerical
_exptl_absorpt_process_details 'SADABS 2014/5'
_exptl_crystal_colour colourless
_exptl_crystal_density_diffrn 1.997
_exptl_crystal_description rod
_exptl_crystal_F_000 1000
_exptl_crystal_recrystallization_method 'Re-crystallisation from solvent: hexanes and dichloromethane'
_exptl_crystal_size_max 0.311
_exptl_crystal_size_mid 0.099
_exptl_crystal_size_min 0.040
_refine_diff_density_max 1.066
_refine_diff_density_min -1.399
_refine_diff_density_rms 0.129
_refine_ls_extinction_method none
_refine_ls_goodness_of_fit_ref 1.023
_refine_ls_hydrogen_treatment mixed
_refine_ls_matrix_type full
_refine_ls_number_parameters 204
_refine_ls_number_reflns 3517
_refine_ls_number_restraints 0
_refine_ls_restrained_S_all 1.023
_refine_ls_R_factor_all 0.0363
_refine_ls_R_factor_gt 0.0310
_refine_ls_shift/su_max 0.000
_refine_ls_shift/su_mean 0.000
_refine_ls_structure_factor_coef Fsqd
_refine_ls_weighting_details 'w=1/[\s^2^(Fo^2^)+(0.0501P)^2^] where P=(Fo^2^+2Fc^2^)/3'
_refine_ls_weighting_scheme calc
_refine_ls_wR_factor_gt 0.0811
_refine_ls_wR_factor_ref 0.0834
_reflns_Friedel_coverage 0.000
_reflns_number_gt 3075
_reflns_number_total 3517
_reflns_threshold_expression 'I > 2\s(I)'
_cod_data_source_file d4ob01076k2.cif
_cod_data_source_block jus1617
_cod_depositor_comments 'Adding full bibliography for 7160097--7160098.cif.'
_cod_original_sg_symbol_H-M 'P 21/c'
_cod_database_code 7160098
_shelx_shelxl_version_number 2014/7
_shelx_space_group_comment
; 
The symmetry employed for this shelxl refinement is uniquely defined 
by the following loop, which should always be used as a source of 
symmetry information in preference to the above space-group names. 
They are only intended as comments. 
;
_shelx_estimated_absorpt_t_min 0.041
_shelx_estimated_absorpt_t_max 0.396

loop_
_space_group_symop_operation_xyz
'x, y, z'
'-x, y+1/2, -z+1/2'
'-x, -y, -z'
'x, -y-1/2, z-1/2'

loop_
_atom_site_label
_atom_site_type_symbol
_atom_site_fract_x
_atom_site_fract_y
_atom_site_fract_z
_atom_site_U_iso_or_equiv
_atom_site_adp_type
_atom_site_occupancy
_atom_site_site_symmetry_order
_atom_site_calc_flag
_atom_site_refinement_flags_posn
_atom_site_refinement_flags_adp
_atom_site_refinement_flags_occupancy
_atom_site_disorder_assembly
_atom_site_disorder_group
I1 I 0.13498(3) 0.08465(2) -0.52957(5) 0.03591(10) Uani 1 1 d . . . . .
I2 I -0.16250(2) 0.19914(2) 0.17704(5) 0.03350(9) Uani 1 1 d . . . . .
O1 O 0.2094(3) 0.23473(10) -0.1249(6) 0.0352(7) Uani 1 1 d . . . . .
H1O H 0.233(5) 0.2464(19) -0.017(10) 0.031(14) Uiso 1 1 d . . . . .
O2 O 0.3423(3) 0.16776(10) 0.1542(5) 0.0314(6) Uani 1 1 d . . . . .
O3 O 0.4729(3) 0.19215(12) 0.5218(6) 0.0426(8) Uani 1 1 d . . . . .
C1 C 0.0513(4) 0.18029(13) -0.2347(7) 0.0256(7) Uani 1 1 d . . . . .
H1A H -0.0068 0.2068 -0.2498 0.031 Uiso 1 1 calc R U . . .
H1B H 0.0881 0.1754 -0.3916 0.031 Uiso 1 1 calc R U . . .
C2 C 0.1567(4) 0.19207(13) -0.0512(7) 0.0248(7) Uani 1 1 d . . . . .
H2 H 0.1208 0.1959 0.1090 0.030 Uiso 1 1 calc R U . . .
C3 C 0.2574(4) 0.15537(13) -0.0384(7) 0.0252(7) Uani 1 1 d . . . . .
H3A H 0.2200 0.1248 -0.0094 0.030 Uiso 1 1 calc R U . . .
H3B H 0.3018 0.1541 -0.1894 0.030 Uiso 1 1 calc R U . . .
C4 C -0.0224(4) 0.13768(13) -0.1705(7) 0.0253(7) Uani 1 1 d . . . . .
C5 C -0.0023(4) 0.09441(14) -0.2745(7) 0.0273(8) Uani 1 1 d . . . . .
C6 C -0.0661(4) 0.05514(14) -0.2126(8) 0.0309(8) Uani 1 1 d . . . . .
H6 H -0.0489 0.0268 -0.2894 0.037 Uiso 1 1 calc R U . . .
C7 C -0.1554(4) 0.05655(15) -0.0388(8) 0.0305(8) Uani 1 1 d . . . . .
C8 C -0.1801(4) 0.09896(15) 0.0646(8) 0.0305(8) Uani 1 1 d . . . . .
H8 H -0.2413 0.1013 0.1820 0.037 Uiso 1 1 calc R U . . .
C9 C -0.1152(4) 0.13797(12) -0.0039(7) 0.0253(7) Uani 1 1 d . . . . .
C10 C -0.2220(4) 0.01336(16) 0.0364(10) 0.0431(11) Uani 1 1 d . . . . .
H10A H -0.3082 0.0136 -0.0304 0.052 Uiso 1 1 calc R U . . .
H10B H -0.2231 0.0122 0.2104 0.052 Uiso 1 1 calc R U . . .
H10C H -0.1779 -0.0137 -0.0221 0.052 Uiso 1 1 calc R U . . .
C11 C 0.4170(4) 0.13413(14) 0.2523(8) 0.0287(8) Uani 1 1 d . . . . .
C12 C 0.4873(4) 0.14749(16) 0.4560(8) 0.0330(9) Uani 1 1 d . . . . .
C13 C 0.5633(4) 0.1153(2) 0.5766(9) 0.0446(12) Uani 1 1 d . . . . .
H13 H 0.6121 0.1242 0.7140 0.054 Uiso 1 1 calc R U . . .
C14 C 0.5672(5) 0.0705(2) 0.4951(11) 0.0507(14) Uani 1 1 d . . . . .
H14 H 0.6177 0.0485 0.5795 0.061 Uiso 1 1 calc R U . . .
C15 C 0.4989(4) 0.05721(17) 0.2931(10) 0.0412(11) Uani 1 1 d . . . . .
H15 H 0.5026 0.0263 0.2394 0.049 Uiso 1 1 calc R U . . .
C16 C 0.4242(4) 0.08934(15) 0.1669(8) 0.0321(9) Uani 1 1 d . . . . .
H16 H 0.3790 0.0806 0.0250 0.039 Uiso 1 1 calc R U . . .
C17 C 0.5473(6) 0.2087(2) 0.7215(9) 0.0554(15) Uani 1 1 d . . . . .
H17A H 0.5277 0.2411 0.7494 0.067 Uiso 1 1 calc R U . . .
H17B H 0.5287 0.1906 0.8630 0.067 Uiso 1 1 calc R U . . .
H17C H 0.6363 0.2055 0.6889 0.067 Uiso 1 1 calc R U . . .

loop_
_atom_site_aniso_label
_atom_site_aniso_U_11
_atom_site_aniso_U_22
_atom_site_aniso_U_33
_atom_site_aniso_U_23
_atom_site_aniso_U_13
_atom_site_aniso_U_12
I1 0.04579(17) 0.03350(15) 0.02917(15) -0.00375(10) 0.01044(11) -0.00345(11)
I2 0.03196(14) 0.02755(14) 0.04114(17) -0.00503(10) 0.00350(11) 0.00278(10)
O1 0.0429(17) 0.0235(14) 0.0381(18) 0.0017(13) -0.0106(14) -0.0095(13)
O2 0.0310(14) 0.0260(14) 0.0363(16) 0.0002(12) -0.0105(12) -0.0003(11)
O3 0.0429(18) 0.0454(18) 0.0386(18) -0.0054(15) -0.0078(14) -0.0130(15)
C1 0.0264(17) 0.0248(18) 0.0253(19) 0.0031(14) -0.0032(14) -0.0029(15)
C2 0.0277(17) 0.0215(17) 0.0244(19) 0.0020(14) -0.0067(14) -0.0003(14)
C3 0.0255(17) 0.0232(17) 0.0266(19) 0.0006(14) -0.0043(14) -0.0019(14)
C4 0.0269(17) 0.0224(17) 0.0261(19) 0.0009(14) -0.0055(14) -0.0010(14)
C5 0.0252(17) 0.0261(18) 0.030(2) -0.0015(15) -0.0042(15) 0.0003(15)
C6 0.0294(18) 0.0225(18) 0.041(2) -0.0022(16) -0.0010(17) -0.0003(15)
C7 0.0256(18) 0.028(2) 0.038(2) 0.0016(17) 0.0006(16) -0.0051(16)
C8 0.0243(17) 0.030(2) 0.037(2) 0.0033(17) 0.0030(16) -0.0005(16)
C9 0.0252(17) 0.0181(16) 0.032(2) -0.0026(14) -0.0010(15) 0.0011(14)
C10 0.036(2) 0.028(2) 0.066(3) 0.006(2) 0.009(2) -0.0068(18)
C11 0.0211(17) 0.0311(19) 0.034(2) 0.0040(16) -0.0009(15) -0.0021(15)
C12 0.0270(18) 0.045(2) 0.027(2) 0.0053(18) -0.0004(16) -0.0058(18)
C13 0.033(2) 0.061(3) 0.039(3) 0.019(2) -0.0066(19) -0.007(2)
C14 0.030(2) 0.057(3) 0.064(4) 0.027(3) -0.004(2) 0.008(2)
C15 0.031(2) 0.038(2) 0.056(3) 0.010(2) 0.006(2) 0.0057(19)
C16 0.0262(18) 0.031(2) 0.039(2) 0.0017(17) 0.0021(16) 0.0001(16)
C17 0.060(3) 0.073(4) 0.032(3) 0.000(2) -0.008(2) -0.036(3)

loop_
_atom_type_symbol
_atom_type_description
_atom_type_scat_dispersion_real
_atom_type_scat_dispersion_imag
_atom_type_scat_source
C C 0.0181 0.0091 'International Tables Vol C Tables 4.2.6.8 and 6.1.1.4'
H H 0.0000 0.0000 'International Tables Vol C Tables 4.2.6.8 and 6.1.1.4'
O O 0.0492 0.0322 'International Tables Vol C Tables 4.2.6.8 and 6.1.1.4'
I I -0.3257 6.8362 'International Tables Vol C Tables 4.2.6.8 and 6.1.1.4'

loop_
_geom_angle_atom_site_label_1
_geom_angle_atom_site_label_2
_geom_angle_atom_site_label_3
_geom_angle
_geom_angle_site_symmetry_1
_geom_angle_site_symmetry_3
_geom_angle_publ_flag
C11 O2 C3 117.9(3) . . ?
C12 O3 C17 117.9(4) . . ?
C4 C1 C2 113.3(3) . . ?
O1 C2 C3 109.7(3) . . ?
O1 C2 C1 106.6(3) . . ?
C3 C2 C1 112.0(3) . . ?
O2 C3 C2 106.6(3) . . ?
C9 C4 C5 114.2(4) . . ?
C9 C4 C1 123.1(3) . . ?
C5 C4 C1 122.7(4) . . ?
C6 C5 C4 123.3(4) . . ?
C6 C5 I1 115.1(3) . . ?
C4 C5 I1 121.6(3) . . ?
C5 C6 C7 120.7(4) . . ?
C8 C7 C6 117.7(4) . . ?
C8 C7 C10 121.3(4) . . ?
C6 C7 C10 121.0(4) . . ?
C9 C8 C7 120.0(4) . . ?
C4 C9 C8 123.9(4) . . ?
C4 C9 I2 121.3(3) . . ?
C8 C9 I2 114.8(3) . . ?
O2 C11 C16 124.8(4) . . ?
O2 C11 C12 114.7(4) . . ?
C16 C11 C12 120.5(4) . . ?
O3 C12 C13 125.2(4) . . ?
O3 C12 C11 115.2(4) . . ?
C13 C12 C11 119.6(5) . . ?
C14 C13 C12 119.7(5) . . ?
C15 C14 C13 121.0(5) . . ?
C14 C15 C16 120.1(5) . . ?
C11 C16 C15 119.1(4) . . ?

loop_
_geom_bond_atom_site_label_1
_geom_bond_atom_site_label_2
_geom_bond_distance
_geom_bond_site_symmetry_2
_geom_bond_publ_flag
I1 C5 2.112(4) . ?
I2 C9 2.119(4) . ?
O1 C2 1.430(5) . ?
O2 C11 1.364(5) . ?
O2 C3 1.429(4) . ?
O3 C12 1.360(6) . ?
O3 C17 1.432(6) . ?
C1 C4 1.519(5) . ?
C1 C2 1.534(5) . ?
C2 C3 1.515(5) . ?
C4 C9 1.391(6) . ?
C4 C5 1.407(5) . ?
C5 C6 1.381(6) . ?
C6 C7 1.394(6) . ?
C7 C8 1.392(6) . ?
C7 C10 1.511(6) . ?
C8 C9 1.391(5) . ?
C11 C16 1.391(6) . ?
C11 C12 1.398(6) . ?
C12 C13 1.395(6) . ?
C13 C14 1.382(8) . ?
C14 C15 1.380(8) . ?
C15 C16 1.402(6) . ?

loop_
_geom_hbond_atom_site_label_D
_geom_hbond_atom_site_label_H
_geom_hbond_atom_site_label_A
_geom_hbond_distance_DH
_geom_hbond_distance_HA
_geom_hbond_distance_DA
_geom_hbond_angle_DHA
_geom_hbond_site_symmetry_A
O1 H1O O1 0.73(6) 2.29(6) 2.9485(18) 150(6) 4_566

loop_
_geom_torsion_atom_site_label_1
_geom_torsion_atom_site_label_2
_geom_torsion_atom_site_label_3
_geom_torsion_atom_site_label_4
_geom_torsion
_geom_torsion_site_symmetry_1
_geom_torsion_site_symmetry_2
_geom_torsion_site_symmetry_3
_geom_torsion_site_symmetry_4
_geom_torsion_publ_flag
C4 C1 C2 O1 -175.0(3) . . . . ?
C4 C1 C2 C3 65.1(4) . . . . ?
C11 O2 C3 C2 159.5(3) . . . . ?
O1 C2 C3 O2 67.9(4) . . . . ?
C1 C2 C3 O2 -174.0(3) . . . . ?
C2 C1 C4 C9 79.0(5) . . . . ?
C2 C1 C4 C5 -100.8(4) . . . . ?
C9 C4 C5 C6 -1.8(6) . . . . ?
C1 C4 C5 C6 178.0(4) . . . . ?
C9 C4 C5 I1 -179.2(3) . . . . ?
C1 C4 C5 I1 0.6(5) . . . . ?
C4 C5 C6 C7 -0.3(6) . . . . ?
I1 C5 C6 C7 177.3(3) . . . . ?
C5 C6 C7 C8 1.7(6) . . . . ?
C5 C6 C7 C10 -177.6(4) . . . . ?
C6 C7 C8 C9 -0.9(6) . . . . ?
C10 C7 C8 C9 178.4(4) . . . . ?
C5 C4 C9 C8 2.6(6) . . . . ?
C1 C4 C9 C8 -177.2(4) . . . . ?
C5 C4 C9 I2 180.0(3) . . . . ?
C1 C4 C9 I2 0.1(5) . . . . ?
C7 C8 C9 C4 -1.4(7) . . . . ?
C7 C8 C9 I2 -178.9(3) . . . . ?
C3 O2 C11 C16 5.4(6) . . . . ?
C3 O2 C11 C12 -173.2(3) . . . . ?
C17 O3 C12 C13 4.3(7) . . . . ?
C17 O3 C12 C11 -176.7(4) . . . . ?
O2 C11 C12 O3 -1.6(5) . . . . ?
C16 C11 C12 O3 179.8(4) . . . . ?
O2 C11 C12 C13 177.5(4) . . . . ?
C16 C11 C12 C13 -1.2(6) . . . . ?
O3 C12 C13 C14 178.2(5) . . . . ?
C11 C12 C13 C14 -0.8(7) . . . . ?
C12 C13 C14 C15 1.3(8) . . . . ?
C13 C14 C15 C16 0.1(7) . . . . ?
O2 C11 C16 C15 -176.0(4) . . . . ?
C12 C11 C16 C15 2.5(6) . . . . ?
C14 C15 C16 C11 -2.0(7) . . . . ?
